data_4062017
_journal_name_full Organometallics
_journal_year 2003
_chemical_formula_sum 'C9 H5 O S4 Sb'
_chemical_formula_weight 379.12
_space_group_IT_number 14
_symmetry_cell_setting monoclinic
_symmetry_space_group_name_Hall '-P 2ybc'
_symmetry_space_group_name_H-M 'P 1 21/c 1'
_cell_angle_alpha 90.00
_cell_angle_beta 99.06(3)
_cell_angle_gamma 90.00
_cell_formula_units_Z 8
_cell_length_a 10.087(2)
_cell_length_b 16.123(3)
_cell_length_c 14.689(3)
_cell_measurement_temperature 293(2)
_cell_volume 2359.1(8)
_diffrn_ambient_temperature 293(2)
_exptl_crystal_density_diffrn 2.135
_cod_original_sg_symbol_H-M 'P 21/c'
_cod_database_code 4062017

loop_
_symmetry_equiv_pos_as_xyz
'x, y, z'
'-x, y+1/2, -z+1/2'
'-x, -y, -z'
'x, -y-1/2, z-1/2'

loop_
_atom_site_label
_atom_site_type_symbol
_atom_site_fract_x
_atom_site_fract_y
_atom_site_fract_z
_atom_site_U_iso_or_equiv
_atom_site_adp_type
_atom_site_occupancy
_atom_site_symmetry_multiplicity
_atom_site_calc_flag
_atom_site_refinement_flags
_atom_site_disorder_assembly
_atom_site_disorder_group
Sb1 Sb 0.80404(3) 0.022869(12) 0.726596(15) 0.03435(7) Uani 1 1 d . . .
Sb2 Sb 0.37730(3) 0.065744(14) 0.564606(16) 0.04223(8) Uani 1 1 d . . .
S1 S 0.67487(9) -0.10077(5) 0.66062(6) 0.03455(19) Uani 1 1 d . . .
S2 S 1.00820(9) -0.05940(5) 0.71933(7) 0.0394(2) Uani 1 1 d . . .
S3 S 0.75780(9) -0.27968(5) 0.67458(6) 0.0363(2) Uani 1 1 d . . .
S4 S 1.04460(9) -0.24187(5) 0.72156(7) 0.0381(2) Uani 1 1 d . . .
S5 S 0.47684(10) 0.07651(5) 0.73096(6) 0.0412(2) Uani 1 1 d . . .
S6 S 0.53390(12) 0.17630(7) 0.53911(6) 0.0521(3) Uani 1 1 d . . .
S7 S 0.58565(11) 0.22906(7) 0.83308(7) 0.0507(3) Uani 1 1 d . . .
S8 S 0.62763(11) 0.31765(6) 0.66455(8) 0.0549(3) Uani 1 1 d . . .
O1 O 0.9472(3) -0.39305(14) 0.7048(2) 0.0512(7) Uani 1 1 d . . .
O2 O 0.6779(3) 0.3817(2) 0.8316(3) 0.0823(11) Uani 1 1 d . . .
C1 C 0.8040(3) -0.17463(18) 0.6824(2) 0.0282(7) Uani 1 1 d . . .
C2 C 0.9343(3) -0.15751(18) 0.7045(2) 0.0301(7) Uani 1 1 d . . .
C3 C 0.9224(4) -0.31955(19) 0.7014(2) 0.0343(8) Uani 1 1 d . . .
C4 C 0.7775(4) -0.00010(19) 0.8677(2) 0.0324(8) Uani 1 1 d . . .
C5 C 0.8475(4) 0.0484(3) 0.9367(3) 0.0540(11) Uani 1 1 d . . .
H5 H 0.9110 0.0859 0.9222 0.065 Uiso 1 1 calc R . .
C6 C 0.8247(5) 0.0420(3) 1.0264(3) 0.0643(13) Uani 1 1 d . . .
H6 H 0.8739 0.0743 1.0723 0.077 Uiso 1 1 calc R . .
C7 C 0.7298(4) -0.0119(2) 1.0481(3) 0.0500(10) Uani 1 1 d . . .
H7 H 0.7142 -0.0162 1.1086 0.060 Uiso 1 1 calc R . .
C8 C 0.6580(5) -0.0594(2) 0.9808(3) 0.0522(10) Uani 1 1 d . . .
H8 H 0.5932 -0.0959 0.9954 0.063 Uiso 1 1 calc R . .
C9 C 0.6818(4) -0.0534(2) 0.8904(3) 0.0473(10) Uani 1 1 d . . .
H9 H 0.6324 -0.0857 0.8448 0.057 Uiso 1 1 calc R . .
C10 C 0.5423(4) 0.1767(2) 0.7283(2) 0.0368(8) Uani 1 1 d . . .
C11 C 0.5640(4) 0.2169(2) 0.6514(2) 0.0381(8) Uani 1 1 d . . .
C12 C 0.6398(4) 0.3233(3) 0.7860(3) 0.0572(11) Uani 1 1 d . . .
C13 C 0.2030(4) 0.1419(2) 0.5618(2) 0.0364(8) Uani 1 1 d . . .
C14 C 0.2020(4) 0.2278(2) 0.5644(3) 0.0458(9) Uani 1 1 d . . .
H14 H 0.2830 0.2565 0.5744 0.055 Uiso 1 1 calc R . .
C15 C 0.0829(5) 0.2716(3) 0.5526(3) 0.0555(11) Uani 1 1 d . . .
H15 H 0.0836 0.3293 0.5557 0.067 Uiso 1 1 calc R . .
C16 C -0.0363(5) 0.2293(3) 0.5362(3) 0.0570(11) Uani 1 1 d . . .
H16 H -0.1167 0.2586 0.5267 0.068 Uiso 1 1 calc R . .
C17 C -0.0383(5) 0.1445(3) 0.5336(3) 0.0642(12) Uani 1 1 d . . .
H17 H -0.1198 0.1163 0.5233 0.077 Uiso 1 1 calc R . .
C18 C 0.0815(5) 0.1007(2) 0.5462(3) 0.0523(10) Uani 1 1 d . . .
H18 H 0.0800 0.0430 0.5443 0.063 Uiso 1 1 calc R . .

loop_
_atom_site_aniso_label
_atom_site_aniso_U_11
_atom_site_aniso_U_22
_atom_site_aniso_U_33
_atom_site_aniso_U_23
_atom_site_aniso_U_13
_atom_site_aniso_U_12
Sb1 0.04519(16) 0.02239(11) 0.03556(12) 0.00080(9) 0.00669(11) 0.00274(10)
Sb2 0.05799(19) 0.03018(12) 0.03737(13) -0.00150(9) 0.00394(12) 0.00941(11)
S1 0.0324(5) 0.0314(4) 0.0374(4) -0.0049(3) -0.0023(4) 0.0060(4)
S2 0.0340(5) 0.0279(4) 0.0569(5) -0.0067(4) 0.0089(4) -0.0068(4)
S3 0.0314(5) 0.0259(4) 0.0505(5) -0.0028(4) 0.0028(4) -0.0035(3)
S4 0.0280(5) 0.0317(4) 0.0534(5) -0.0019(4) 0.0028(4) 0.0029(4)
S5 0.0517(6) 0.0372(5) 0.0344(5) 0.0090(4) 0.0062(4) 0.0092(4)
S6 0.0606(7) 0.0630(6) 0.0343(5) 0.0074(4) 0.0127(5) -0.0008(5)
S7 0.0446(6) 0.0640(6) 0.0436(5) -0.0149(5) 0.0068(5) 0.0013(5)
S8 0.0399(6) 0.0450(5) 0.0789(7) 0.0092(5) 0.0067(6) 0.0002(5)
O1 0.0500(18) 0.0271(13) 0.0742(18) 0.0039(12) 0.0029(15) 0.0085(12)
O2 0.058(2) 0.073(2) 0.117(3) -0.034(2) 0.015(2) -0.0176(18)
C1 0.031(2) 0.0237(15) 0.0300(16) -0.0021(12) 0.0035(15) 0.0020(13)
C2 0.030(2) 0.0250(15) 0.0351(17) -0.0005(13) 0.0054(16) -0.0006(13)
C3 0.038(2) 0.0295(17) 0.0355(18) -0.0004(13) 0.0050(16) 0.0026(14)
C4 0.035(2) 0.0297(16) 0.0320(17) 0.0004(13) 0.0044(16) 0.0074(14)
C5 0.056(3) 0.061(2) 0.047(2) -0.0140(19) 0.014(2) -0.021(2)
C6 0.069(3) 0.084(3) 0.041(2) -0.021(2) 0.011(2) -0.021(3)
C7 0.059(3) 0.056(2) 0.037(2) 0.0007(17) 0.012(2) 0.012(2)
C8 0.057(3) 0.051(2) 0.050(2) 0.0112(19) 0.013(2) -0.006(2)
C9 0.057(3) 0.042(2) 0.040(2) -0.0002(16) 0.0016(19) -0.0124(19)
C10 0.033(2) 0.0379(18) 0.0385(18) -0.0017(14) 0.0043(16) 0.0094(15)
C11 0.031(2) 0.0393(18) 0.043(2) 0.0035(15) 0.0042(17) 0.0079(15)
C12 0.037(3) 0.059(3) 0.075(3) -0.019(2) 0.008(2) 0.012(2)
C13 0.045(2) 0.0346(18) 0.0293(16) 0.0006(13) 0.0052(16) 0.0013(16)
C14 0.042(3) 0.038(2) 0.055(2) 0.0020(17) 0.002(2) 0.0021(17)
C15 0.053(3) 0.049(2) 0.064(3) -0.0023(19) 0.010(2) 0.008(2)
C16 0.047(3) 0.070(3) 0.054(2) 0.000(2) 0.008(2) 0.016(2)
C17 0.049(3) 0.078(3) 0.066(3) -0.003(2) 0.012(2) -0.016(2)
C18 0.060(3) 0.042(2) 0.055(2) -0.0012(18) 0.011(2) -0.005(2)

loop_
_geom_bond_atom_site_label_1
_geom_bond_atom_site_label_2
_geom_bond_distance
_geom_bond_site_symmetry_2
_geom_bond_publ_flag
Sb1 C4 2.163(3) . ?
Sb1 S2 2.4660(10) . ?
Sb1 S1 2.4926(10) . ?
Sb2 C13 2.139(4) . ?
Sb2 S6 2.4494(12) . ?
Sb2 S5 2.4973(12) . ?
S1 C1 1.757(3) . ?
S2 C2 1.748(3) . ?
S3 C1 1.756(3) . ?
S3 C3 1.766(4) . ?
S4 C3 1.749(4) . ?
S4 C2 1.750(3) . ?
S5 C10 1.749(4) . ?
S6 C11 1.756(4) . ?
S7 C10 1.750(4) . ?
S7 C12 1.790(5) . ?
S8 C11 1.746(4) . ?
S8 C12 1.771(5) . ?
O1 C3 1.210(4) . ?
O2 C12 1.184(5) . ?
C1 C2 1.332(5) . ?
C4 C9 1.372(5) . ?
C4 C5 1.383(5) . ?
C5 C6 1.378(6) . ?
C6 C7 1.367(6) . ?
C7 C8 1.365(6) . ?
C8 C9 1.390(5) . ?
C10 C11 1.349(5) . ?
C13 C18 1.381(6) . ?
C13 C14 1.386(5) . ?
C14 C15 1.381(6) . ?
C15 C16 1.370(6) . ?
C16 C17 1.369(6) . ?
C17 C18 1.387(6) . ?

loop_
_cod_related_entry_id
_cod_related_entry_database
_cod_related_entry_code
1 ChemSpider 30659610
